data_1564834
loop_
_publ_author_name
'Somov, N.V.'
'Chausov, F.F.'
'Lomova, N.V.'
'Vorobyov, V.L.'
'Kazantseva, I.S.'
'Sapozhnikov, G.V.'
'Zakirova, R.M.'

_publ_section_title
;
 The Crystal-Chemical Features of Phases and the Nature of the
 Coordination Bond in the System [CuxNi(1 x){N(CH2PO3)3}]Na4 nH2O (x = 01)
;
_journal_issue 5
_journal_name_full
;
 CRYSTALLOGRAPHY REPORTS
;
_journal_page_first 726
_journal_page_last 739
_journal_paper_doi 10.1134/S1063774520050211
_journal_volume 65
_journal_year 2020
_chemical_formula_sum 'C3 H32 Cu0.54 N Na4 Ni0.46 O22 P3'
_chemical_formula_weight 680.5
_space_group_IT_number 2
_space_group_name_Hall '-P 1'
_space_group_name_H-M_alt 'P -1'
_symmetry_cell_setting triclinic
_symmetry_Int_Tables_number 2
_symmetry_space_group_name_Hall '-P 1'
_symmetry_space_group_name_H-M 'P -1'
_atom_sites_solution_hydrogens difmap
_audit_creation_date 2018-05-28T17:02:45-00:00
_audit_creation_method 'WinGX routine CIF_UPDATE'
_cell_angle_alpha 84.999(2)
_cell_angle_beta 79.582(2)
_cell_angle_gamma 67.001(3)
_cell_formula_units_Z 2
_cell_length_a 10.0266(3)
_cell_length_b 11.0676(4)
_cell_length_c 12.3608(3)
_cell_measurement_reflns_used 14136
_cell_measurement_temperature 298(2)
_cell_measurement_theta_max 32.99
_cell_measurement_theta_min 3.763
_cell_volume 1241.63(7)
_computing_cell_refinement 'CrysAlisPro 1.171.39.46 (Rigaku OD, 2018)'
_computing_data_collection 'CrysAlisPro 1.171.39.46 (Rigaku OD, 2018)'
_computing_data_reduction 'CrysAlisPro 1.171.39.46 (Rigaku OD, 2018)'
_computing_structure_refinement 'SHELXL-2018/1 (Sheldrick, 2018)'
_diffrn_ambient_temperature 298(2)
_diffrn_detector 'CCD plate'
_diffrn_detector_area_resol_mean 16.0302
_diffrn_detector_type Sapphire3
_diffrn_measured_fraction_theta_full 0.995
_diffrn_measured_fraction_theta_max 0.997
_diffrn_measurement_device 'four-circle diffractometer'
_diffrn_measurement_device_type 'Xcalibur, Sapphire3, Gemini'
_diffrn_measurement_method '\w scans'
_diffrn_orient_matrix_type 'CrysAlisPro convention (1999,Acta A55,543-557)'
_diffrn_orient_matrix_UB_11 0.0556235
_diffrn_orient_matrix_UB_12 -0.0131804
_diffrn_orient_matrix_UB_13 -0.046938
_diffrn_orient_matrix_UB_21 0.0192649
_diffrn_orient_matrix_UB_22 0.0509532
_diffrn_orient_matrix_UB_23 0.0145594
_diffrn_orient_matrix_UB_31 0.0509527
_diffrn_orient_matrix_UB_32 -0.0455953
_diffrn_orient_matrix_UB_33 0.0314656
_diffrn_radiation_monochromator graphite
_diffrn_radiation_probe x-ray
_diffrn_radiation_type MoK\a
_diffrn_radiation_wavelength 0.71073
_diffrn_reflns_av_R_equivalents 0.0165
_diffrn_reflns_av_unetI/netI 0.0196
_diffrn_reflns_Laue_measured_fraction_full 0.995
_diffrn_reflns_Laue_measured_fraction_max 0.997
_diffrn_reflns_limit_h_max 14
_diffrn_reflns_limit_h_min -14
_diffrn_reflns_limit_k_max 15
_diffrn_reflns_limit_k_min -15
_diffrn_reflns_limit_l_max 17
_diffrn_reflns_limit_l_min -17
_diffrn_reflns_number 23409
_diffrn_reflns_point_group_measured_fraction_full 0.995
_diffrn_reflns_point_group_measured_fraction_max 0.997
_diffrn_reflns_theta_full 25.242
_diffrn_reflns_theta_max 30.506
_diffrn_reflns_theta_min 3.525
_diffrn_source 'fine-focus sealed X-ray tube'
_diffrn_source_type 'Enhance (Mo) X-ray Source'
_exptl_absorpt_coefficient_mu 1.19
_exptl_absorpt_correction_T_max 0.862
_exptl_absorpt_correction_T_min 0.715
_exptl_absorpt_correction_type analytical
_exptl_absorpt_process_details
;
        CrysAlisPro 1.171.39.46 (Rigaku Oxford Diffraction, 2018)
Analytical numeric absorption correction using a multifaceted crystal
                        model based on expressions derived by R.C. Clark & J.S.
        (Clark, R. C. & Reid, J. S. (1995). Acta Cryst. A51, 887-897)
        Empirical absorption correction using spherical harmonics,
 implemented in SCALE3 ABSPACK scaling algorithm.
;
_exptl_crystal_density_diffrn 1.82
_exptl_crystal_description prism
_exptl_crystal_F_000 701
_exptl_crystal_size_max 0.398
_exptl_crystal_size_mid 0.301
_exptl_crystal_size_min 0.158
_refine_diff_density_max 0.408
_refine_diff_density_min -0.705
_refine_diff_density_rms 0.077
_refine_ls_extinction_method none
_refine_ls_goodness_of_fit_ref 1.107
_refine_ls_hydrogen_treatment refU
_refine_ls_matrix_type full
_refine_ls_number_parameters 451
_refine_ls_number_reflns 7565
_refine_ls_number_restraints 17
_refine_ls_restrained_S_all 1.128
_refine_ls_R_factor_all 0.0216
_refine_ls_R_factor_gt 0.0203
_refine_ls_shift/su_max 0.002
_refine_ls_shift/su_mean 0
_refine_ls_structure_factor_coef Fsqd
_refine_ls_weighting_details 'w=1/[\s^2^(Fo^2^)+(0.0316P)^2^+0.2059P] where P=(Fo^2^+2Fc^2^)/3'
_refine_ls_weighting_scheme calc
_refine_ls_wR_factor_gt 0.0536
_refine_ls_wR_factor_ref 0.0542
_reflns_Friedel_coverage 0
_reflns_number_gt 7181
_reflns_number_total 7565
_reflns_threshold_expression 'I > 2\s(I)'
_cod_data_source_file tmp3v2fb0dt
_cod_data_source_block cuniatmp
_cod_database_code 1564834

loop_
_symmetry_equiv_pos_as_xyz
'x, y, z'
'-x, -y, -z'

loop_
_atom_site_label
_atom_site_type_symbol
_atom_site_fract_x
_atom_site_fract_y
_atom_site_fract_z
_atom_site_U_iso_or_equiv
_atom_site_adp_type
_atom_site_occupancy
_atom_site_site_symmetry_order
_atom_site_calc_flag
_atom_site_refinement_flags_posn
_atom_site_refinement_flags_adp
_atom_site_refinement_flags_occupancy
_atom_site_disorder_assembly
_atom_site_disorder_group
C1 C 0.66973(9) 0.41109(9) 0.73146(7) 0.01414(15) Uani 1 1 d . . . . .
C2 C 0.57779(9) 0.23592(8) 0.72952(8) 0.01494(15) Uani 1 1 d . . . . .
C3 C 0.43140(10) 0.43516(9) 0.84035(7) 0.01640(16) Uani 1 1 d . . . . .
N1 N 0.53665(8) 0.37962(7) 0.73855(6) 0.01191(12) Uani 1 1 d . . . . .
O1 O 0.63898(7) 0.45344(7) 0.52427(5) 0.01756(13) Uani 1 1 d . . . . .
O2 O 0.84966(7) 0.49465(7) 0.58097(6) 0.01742(13) Uani 1 1 d . . . . .
O3 O 0.86618(8) 0.26332(7) 0.56350(6) 0.02004(13) Uani 1 1 d . . . . .
O4 O 0.50838(8) 0.07772(7) 0.61626(6) 0.02012(13) Uani 1 1 d . . . . .
O5 O 0.33049(8) 0.18284(8) 0.78606(6) 0.02290(14) Uani 1 1 d . . . . .
O6 O 0.35805(7) 0.32221(7) 0.61585(6) 0.01769(13) Uani 1 1 d . . . . .
O10 O 0.55749(9) 0.75816(8) 0.61290(7) 0.02461(15) Uani 1 1 d . . . . .
O11 O 0.67358(11) 0.68659(10) 0.87376(8) 0.03532(19) Uani 1 1 d D . . . .
O12 O 0.75706(11) 0.90226(9) 0.68599(10) 0.0395(2) Uani 1 1 d . . . . .
O7A O 0.17328(9) 0.64481(9) 0.86537(8) 0.02641(19) Uani 0.9434(17) 1 d . . P A 1
O8A O 0.40034(10) 0.68789(8) 0.87776(9) 0.02538(18) Uani 0.9434(17) 1 d . . P A 1
O9A O 0.36016(10) 0.63369(7) 0.69574(6) 0.01959(17) Uani 0.9434(17) 1 d . . P A 1
O13A O 1.04221(12) 0.61853(12) 0.68693(11) 0.0341(3) Uani 0.861(3) 1 d . . P B 1
O9B O 0.2952(18) 0.6187(12) 0.7108(11) 0.01959(17) Uani 0.0566(17) 1 d . . P A 2
O7B O 0.2020(16) 0.6502(15) 0.9140(15) 0.02641(19) Uani 0.0566(17) 1 d . . P A 2
O8B O 0.4292(18) 0.6860(15) 0.8265(16) 0.02538(18) Uani 0.0566(17) 1 d . . P A 2
O13B O 1.0235(6) 0.5765(7) 0.7339(6) 0.0341(3) Uani 0.139(3) 1 d D . P B 2
O14 O 0.20198(9) -0.14283(8) 0.58553(7) 0.02621(16) Uani 1 1 d . . . . .
O15 O 0.26145(11) -0.03620(10) 0.78771(8) 0.03280(18) Uani 1 1 d . . . . .
O16 O 0.16490(10) 0.18110(10) 0.52912(10) 0.0366(2) Uani 1 1 d . . . . .
O17 O 0.03693(11) 0.28657(11) 0.78070(9) 0.0396(2) Uani 1 1 d . . . . .
O18 O 0.03438(12) 0.12461(10) 1.04462(9) 0.0363(2) Uani 1 1 d . . . . .
O19 O -0.25550(13) 0.15605(12) 0.94591(9) 0.0451(3) Uani 1 1 d . . . . .
O20 O -0.05553(9) 0.03366(9) 0.69758(7) 0.02824(16) Uani 1 1 d . . . . .
O21 O 0.35297(14) 0.09820(12) 1.00089(9) 0.0462(2) Uani 1 1 d D . . . .
O22 O 0.10166(12) 0.52536(12) 1.05164(10) 0.0470(3) Uani 1 1 d D . . . .
P1 P 0.76753(2) 0.40475(2) 0.59063(2) 0.01124(5) Uani 1 1 d . . . . .
P2 P 0.43385(2) 0.19933(2) 0.68534(2) 0.01310(5) Uani 1 1 d . . . . .
P3 P 0.33414(3) 0.61371(2) 0.82215(2) 0.01535(5) Uani 1 1 d . . . . .
Cu1 Cu 0.57191(2) 0.53326(2) 0.38784(2) 0.01173(4) Uani 0.546(14) 1 d . . P C 1
Ni1 Ni 0.57191(2) 0.53326(2) 0.38784(2) 0.01173(4) Uani 0.454(14) 1 d . . P C 2
Na1 Na 0.78159(5) 0.68545(4) 0.68825(4) 0.02718(10) Uani 1 1 d D . . . .
Na2 Na 0.10307(4) 0.40352(4) 0.60145(4) 0.02284(9) Uani 1 1 d . . . . .
Na3 Na -0.00068(6) 0.07468(5) 0.86674(4) 0.03349(11) Uani 1 1 d . . . . .
Na4 Na 0.36258(5) -0.03146(4) 0.57824(4) 0.02581(9) Uani 1 1 d . . . . .
H24A H 1.08 0.621511 0.7438 0.088(6) Uiso 0.861(3) 1 d . . P B 1
H23A H 1.076694 0.661119 0.633307 0.088(6) Uiso 0.861(3) 1 d . . P B 1
H24B H 1.063(4) 0.630(4) 0.741(4) 0.088(6) Uiso 0.139(3) 1 d D . P B 2
H23B H 1.070189 0.515782 0.687482 0.088(6) Uiso 0.139(3) 1 d D . P B 2
H1 H 0.6395(14) 0.4990(13) 0.7561(11) 0.018(3) Uiso 1 1 d . . . . .
H2 H 0.7320(16) 0.3518(14) 0.7770(12) 0.022(3) Uiso 1 1 d . . . . .
H3 H 0.6030(16) 0.1912(15) 0.7973(12) 0.027(4) Uiso 1 1 d . . . . .
H4 H 0.6631(15) 0.2023(13) 0.6708(11) 0.019(3) Uiso 1 1 d . . . . .
H5 H 0.3567(15) 0.3973(13) 0.8500(11) 0.018(3) Uiso 1 1 d . . . . .
H6 H 0.4842(16) 0.4173(15) 0.9025(12) 0.026(4) Uiso 1 1 d . . . . .
H7 H 0.516(2) 0.719(2) 0.6350(17) 0.048(5) Uiso 1 1 d . . . . .
H8 H 0.582(2) 0.736(2) 0.5479(19) 0.060(6) Uiso 1 1 d . . . . .
H9 H 0.672(2) 0.9581(18) 0.6786(15) 0.041(4) Uiso 1 1 d . . . . .
H10 H 0.809(2) 0.941(2) 0.6962(18) 0.060(6) Uiso 1 1 d . . . . .
H11 H -0.0730(19) 0.1002(19) 0.6628(15) 0.038(4) Uiso 1 1 d . . . . .
H12 H 0.027(2) -0.0198(19) 0.6588(16) 0.045(5) Uiso 1 1 d . . . . .
H13 H 0.308(2) -0.107(2) 0.8139(16) 0.051(5) Uiso 1 1 d . . . . .
H14 H 0.301(2) 0.019(2) 0.7895(16) 0.052(5) Uiso 1 1 d . . . . .
H15 H 0.237(2) -0.207(2) 0.6282(17) 0.050(5) Uiso 1 1 d . . . . .
H16 H 0.180(2) -0.1719(18) 0.5340(16) 0.044(5) Uiso 1 1 d . . . . .
H17 H 0.076(3) 0.198(3) 0.550(2) 0.079(7) Uiso 1 1 d . . . . .
H18 H 0.176(2) 0.1514(19) 0.4646(17) 0.048(5) Uiso 1 1 d . . . . .
H21 H 0.5932(10) 0.6753(17) 0.8814(15) 0.049(4) Uiso 1 1 d D . . . .
H19 H -0.031(2) 0.197(2) 1.0720(15) 0.045(5) Uiso 1 1 d . . . . .
H20 H 0.105(2) 0.127(2) 1.0442(17) 0.048(6) Uiso 1 1 d . . . . .
H22A H 0.675(2) 0.747(2) 0.911(2) 0.049(4) Uiso 0.5 1 d D . P . .
H22B H 0.734(3) 0.624(3) 0.906(3) 0.049(4) Uiso 0.5 1 d D . P . .
H25 H -0.270(3) 0.088(3) 0.966(2) 0.099(7) Uiso 1 1 d . . . . .
H26 H -0.287(3) 0.207(3) 0.995(2) 0.099(7) Uiso 1 1 d . . . . .
H27 H 0.002(2) 0.3398(18) 0.8295(17) 0.054(6) Uiso 1 1 d D . . . .
H28 H 0.119(2) 0.265(2) 0.7940(17) 0.052(5) Uiso 1 1 d . . . . .
H29 H 0.350(2) 0.137(2) 0.9384(9) 0.079(6) Uiso 1 1 d D . . . .
H30A H 0.433(2) 0.035(3) 1.010(2) 0.079(6) Uiso 0.5 1 d D . P . .
H30B H 0.348(5) 0.164(3) 1.035(3) 0.079(6) Uiso 0.5 1 d D . P . .
H31 H 0.132(2) 0.5601(18) 0.9933(9) 0.060(5) Uiso 1 1 d D . . . .
H32A H 0.1650(15) 0.481(2) 1.0919(12) 0.060(5) Uiso 0.5 1 d D . P . .
H32B H 0.043(4) 0.500(4) 1.028(3) 0.060(5) Uiso 0.5 1 d D . P . .

loop_
_atom_site_aniso_label
_atom_site_aniso_U_11
_atom_site_aniso_U_22
_atom_site_aniso_U_33
_atom_site_aniso_U_23
_atom_site_aniso_U_13
_atom_site_aniso_U_12
C1 0.0138(3) 0.0170(4) 0.0144(4) -0.0014(3) -0.0033(3) -0.0082(3)
C2 0.0138(4) 0.0103(3) 0.0214(4) 0.0003(3) -0.0059(3) -0.0041(3)
C3 0.0180(4) 0.0157(4) 0.0136(4) -0.0010(3) 0.0013(3) -0.0059(3)
N1 0.0117(3) 0.0113(3) 0.0131(3) -0.0013(2) -0.0013(2) -0.0050(2)
O1 0.0137(3) 0.0251(3) 0.0157(3) 0.0062(2) -0.0067(2) -0.0089(2)
O2 0.0143(3) 0.0183(3) 0.0227(3) 0.0005(2) -0.0028(2) -0.0098(2)
O3 0.0163(3) 0.0156(3) 0.0259(3) -0.0055(3) -0.0035(2) -0.0025(2)
O4 0.0209(3) 0.0143(3) 0.0262(3) -0.0046(2) -0.0052(3) -0.0063(2)
O5 0.0206(3) 0.0260(4) 0.0236(3) 0.0027(3) -0.0001(3) -0.0128(3)
O6 0.0182(3) 0.0131(3) 0.0260(3) 0.0040(2) -0.0107(2) -0.0083(2)
O10 0.0232(4) 0.0237(4) 0.0267(4) -0.0010(3) -0.0023(3) -0.0093(3)
O11 0.0333(5) 0.0407(5) 0.0351(5) -0.0020(4) -0.0055(4) -0.0172(4)
O12 0.0308(5) 0.0223(4) 0.0671(7) -0.0009(4) -0.0171(4) -0.0078(4)
O7A 0.0157(3) 0.0263(4) 0.0329(5) -0.0058(3) 0.0026(3) -0.0051(3)
O8A 0.0277(4) 0.0246(4) 0.0270(5) -0.0102(3) -0.0036(3) -0.0117(3)
O9A 0.0274(4) 0.0120(3) 0.0169(3) -0.0010(2) -0.0024(3) -0.0053(3)
O13A 0.0270(5) 0.0372(6) 0.0425(7) -0.0058(5) -0.0084(4) -0.0148(4)
O9B 0.0274(4) 0.0120(3) 0.0169(3) -0.0010(2) -0.0024(3) -0.0053(3)
O7B 0.0157(3) 0.0263(4) 0.0329(5) -0.0058(3) 0.0026(3) -0.0051(3)
O8B 0.0277(4) 0.0246(4) 0.0270(5) -0.0102(3) -0.0036(3) -0.0117(3)
O13B 0.0270(5) 0.0372(6) 0.0425(7) -0.0058(5) -0.0084(4) -0.0148(4)
O14 0.0303(4) 0.0188(3) 0.0310(4) -0.0033(3) -0.0122(3) -0.0072(3)
O15 0.0349(4) 0.0264(4) 0.0413(5) -0.0008(4) -0.0078(4) -0.0155(4)
O16 0.0219(4) 0.0319(5) 0.0545(6) -0.0074(4) 0.0012(4) -0.0106(3)
O17 0.0255(4) 0.0484(6) 0.0394(5) -0.0039(4) -0.0065(4) -0.0068(4)
O18 0.0342(5) 0.0283(5) 0.0425(5) -0.0082(4) -0.0049(4) -0.0069(4)
O19 0.0425(6) 0.0483(6) 0.0302(5) -0.0130(4) -0.0039(4) -0.0004(5)
O20 0.0245(4) 0.0255(4) 0.0321(4) 0.0009(3) -0.0038(3) -0.0073(3)
O21 0.0584(7) 0.0538(7) 0.0316(5) 0.0006(4) -0.0122(5) -0.0251(5)
O22 0.0379(5) 0.0487(6) 0.0453(6) 0.0090(5) 0.0016(4) -0.0126(5)
P1 0.00900(9) 0.01178(10) 0.01354(9) -0.00003(7) -0.00298(7) -0.00415(7)
P2 0.01288(9) 0.01048(9) 0.01731(10) 0.00044(7) -0.00336(7) -0.00566(7)
P3 0.01491(10) 0.01415(10) 0.01599(10) -0.00423(8) 0.00019(8) -0.00481(8)
Cu1 0.01326(6) 0.01101(6) 0.01249(5) 0.00131(4) -0.00472(4) -0.00551(4)
Ni1 0.01326(6) 0.01101(6) 0.01249(5) 0.00131(4) -0.00472(4) -0.00551(4)
Na1 0.0243(2) 0.0237(2) 0.0345(2) -0.00529(18) -0.00465(17) -0.00928(17)
Na2 0.01603(18) 0.0242(2) 0.0277(2) -0.00042(16) -0.00517(15) -0.00641(15)
Na3 0.0333(2) 0.0362(3) 0.0289(2) -0.00464(19) -0.00416(19) -0.0106(2)
Na4 0.0256(2) 0.0220(2) 0.0334(2) -0.00131(17) -0.00684(17) -0.01179(17)

loop_
_atom_type_symbol
_atom_type_description
_atom_type_scat_dispersion_real
_atom_type_scat_dispersion_imag
_atom_type_scat_source
C C 0.0033 0.0016 'International Tables Vol C Tables 4.2.6.8 and 6.1.1.4'
H H 0 0 'International Tables Vol C Tables 4.2.6.8 and 6.1.1.4'
N N 0.0061 0.0033 'International Tables Vol C Tables 4.2.6.8 and 6.1.1.4'
O O 0.0106 0.006 'International Tables Vol C Tables 4.2.6.8 and 6.1.1.4'
P P 0.1023 0.0942 'International Tables Vol C Tables 4.2.6.8 and 6.1.1.4'
Cu Cu 0.3201 1.2651 'International Tables Vol C Tables 4.2.6.8 and 6.1.1.4'
Na Na 0.0362 0.0249 'International Tables Vol C Tables 4.2.6.8 and 6.1.1.4'
Ni Ni 0.3393 1.1124 'International Tables Vol C Tables 4.2.6.8 and 6.1.1.4'

loop_
_exptl_crystal_face_index_h
_exptl_crystal_face_index_k
_exptl_crystal_face_index_l
_exptl_crystal_face_perp_dist
1 -14 -1 0.0796
0 14 0 0.0707
-1 0 -17 0.12
13 -1 0 0.0988
-2 2 16 0.135
-10 -3 11 0.1152
-11 4 -4 0.1551
-9 3 8 0.099
-12 -6 -11 0.2206

loop_
_geom_angle_atom_site_label_1
_geom_angle_atom_site_label_2
_geom_angle_atom_site_label_3
_geom_angle
_geom_angle_site_symmetry_1
_geom_angle_site_symmetry_3
_geom_angle_publ_flag
N1 C1 P1 112.53(6) . . ?
N1 C1 H1 108.5(8) . . ?
P1 C1 H1 107.1(8) . . ?
N1 C1 H2 108.6(9) . . ?
P1 C1 H2 110.1(9) . . ?
H1 C1 H2 110.0(12) . . ?
N1 C2 P2 111.84(6) . . ?
N1 C2 H3 110.9(9) . . ?
P2 C2 H3 111.2(9) . . ?
N1 C2 H4 108.5(8) . . ?
P2 C2 H4 105.0(8) . . ?
H3 C2 H4 109.1(12) . . ?
N1 C3 P3 109.93(6) . . ?
N1 C3 H5 107.7(8) . . ?
P3 C3 H5 106.3(8) . . ?
N1 C3 H6 109.7(9) . . ?
P3 C3 H6 110.1(9) . . ?
H5 C3 H6 113.1(12) . . ?
C2 N1 C3 112.92(7) . . ?
C2 N1 C1 110.90(7) . . ?
C3 N1 C1 110.36(7) . . ?
C2 N1 Cu1 106.69(5) . 2_666 ?
C3 N1 Cu1 105.60(5) . 2_666 ?
C1 N1 Cu1 110.17(5) . 2_666 ?
P1 O1 Ni1 146.18(4) . . ?
P1 O1 Cu1 146.18(4) . . ?
P1 O1 Cu1 116.74(4) . 2_666 ?
Cu1 O1 Cu1 96.52(3) . 2_666 ?
P1 O2 Na1 125.69(4) . . ?
P1 O2 Na2 118.84(4) . 1_655 ?
Na1 O2 Na2 96.57(3) . 1_655 ?
P1 O2 Na2 118.33(4) . 2_666 ?
Na1 O2 Na2 97.12(3) . 2_666 ?
Na2 O2 Na2 93.50(3) 1_655 2_666 ?
P2 O4 Na4 117.78(4) . . ?
P2 O4 Na4 134.90(4) . 2_656 ?
Na4 O4 Na4 86.71(3) . 2_656 ?
P2 O6 Cu1 116.24(4) . 2_666 ?
P2 O6 Na2 123.26(4) . . ?
Cu1 O6 Na2 111.45(3) 2_666 . ?
Na1 O10 Na4 136.78(4) . 1_565 ?
Na1 O10 H7 110.1(16) . . ?
Na4 O10 H7 101.6(16) 1_565 . ?
Na1 O10 H8 105.5(15) . . ?
Na4 O10 H8 95.3(15) 1_565 . ?
H7 O10 H8 102(2) . . ?
Na1 O11 H21 112.3(13) . . ?
Na1 O11 H22A 114.3(19) . . ?
H21 O11 H22A 116.9(4) . . ?
Na1 O11 H22B 107(3) . . ?
H21 O11 H22B 109(3) . . ?
H22A O11 H22B 96(3) . . ?
Na1 O12 H9 114.6(12) . . ?
Na1 O12 H10 135.6(15) . . ?
H9 O12 H10 109.5(19) . . ?
P3 O9A Cu1 113.58(4) . 2_666 ?
Na1 O13A Na2 93.22(4) . 1_655 ?
Na1 O13A H24A 123.77(10) . . ?
Na2 O13A H24A 119.96(10) 1_655 . ?
Na1 O13A H23A 108.51(9) . . ?
Na2 O13A H23A 102.25(8) 1_655 . ?
H24A O13A H23A 106.79(12) . . ?
Na1 O13B Na2 95.6(2) . 1_655 ?
Na1 O13B H24B 112(4) . . ?
Na2 O13B H24B 128.5(8) 1_655 . ?
Na1 O13B H23B 106.8(5) . . ?
Na2 O13B H23B 12.7(3) 1_655 . ?
H24B O13B H23B 116.9(4) . . ?
Na4 O14 H15 101.9(14) . . ?
Na4 O14 H16 129.1(13) . . ?
H15 O14 H16 107.1(18) . . ?
Na3 O15 Na4 123.47(4) . . ?
Na3 O15 H13 118.3(14) . . ?
Na4 O15 H13 108.9(14) . . ?
Na3 O15 H14 106.5(14) . . ?
Na4 O15 H14 82.0(13) . . ?
H13 O15 H14 111.2(19) . . ?
Na2 O16 Na4 127.09(5) . . ?
Na2 O16 Na1 82.48(3) . 2_666 ?
Na4 O16 Na1 118.79(4) . 2_666 ?
Na2 O16 H17 83.5(18) . . ?
Na4 O16 H17 122.7(18) . . ?
Na1 O16 H17 111.6(17) 2_666 . ?
Na2 O16 H18 134.0(13) . . ?
Na4 O16 H18 89.3(13) . . ?
Na1 O16 H18 53.1(13) 2_666 . ?
H17 O16 H18 101(2) . . ?
Na2 O17 Na3 145.60(5) . . ?
Na2 O17 H27 108.5(15) . . ?
Na3 O17 H27 104.9(15) . . ?
Na2 O17 H28 90.7(15) . . ?
Na3 O17 H28 95.3(15) . . ?
H27 O17 H28 93.2(19) . . ?
Na3 O18 Na3 92.47(4) . 2_557 ?
Na3 O18 H19 114.3(12) . . ?
Na3 O18 H19 113.7(12) 2_557 . ?
Na3 O18 H20 113.4(16) . . ?
Na3 O18 H20 115.4(16) 2_557 . ?
H19 O18 H20 107(2) . . ?
Na3 O19 H25 103(2) . . ?
Na3 O19 H26 122(2) . . ?
H25 O19 H26 110(3) . . ?
Na3 O20 H11 106.2(13) . . ?
Na3 O20 H12 108.1(12) . . ?
H11 O20 H12 102.6(17) . . ?
H29 O21 H30A 116.9(4) . . ?
H29 O21 H30B 95(3) . . ?
H30A O21 H30B 108(4) . . ?
H31 O22 H32A 117.0(4) . . ?
H31 O22 H32B 100(3) . . ?
H32A O22 H32B 126(3) . . ?
O2 P1 O3 113.37(4) . . ?
O2 P1 O1 113.46(4) . . ?
O3 P1 O1 110.46(4) . . ?
O2 P1 C1 108.49(4) . . ?
O3 P1 C1 109.03(4) . . ?
O1 P1 C1 101.25(4) . . ?
O2 P1 Na2 38.24(3) . 1_655 ?
O3 P1 Na2 78.28(3) . 1_655 ?
O1 P1 Na2 144.55(3) . 1_655 ?
C1 P1 Na2 108.21(3) . 1_655 ?
O4 P2 O5 113.25(4) . . ?
O4 P2 O6 111.80(4) . . ?
O5 P2 O6 111.93(4) . . ?
O4 P2 C2 107.25(4) . . ?
O5 P2 C2 108.97(4) . . ?
O6 P2 C2 102.99(4) . . ?
O4 P2 Na4 38.61(3) . . ?
O5 P2 Na4 84.62(3) . . ?
O6 P2 Na4 102.16(3) . . ?
C2 P2 Na4 144.02(3) . . ?
O8B P3 O9B 112.5(9) . . ?
O8A P3 O7A 113.93(5) . . ?
O8B P3 O7B 113.0(9) . . ?
O9B P3 O7B 113.5(9) . . ?
O8A P3 O9A 110.87(5) . . ?
O7A P3 O9A 110.99(5) . . ?
O8B P3 C3 111.9(6) . . ?
O9B P3 C3 100.4(5) . . ?
O8A P3 C3 110.49(5) . . ?
O7A P3 C3 106.92(5) . . ?
O7B P3 C3 104.4(6) . . ?
O9A P3 C3 103.01(4) . . ?
O1 Cu1 O6 95.88(3) . 2_666 ?
O1 Cu1 O9A 97.11(3) . 2_666 ?
O6 Cu1 O9A 134.50(3) 2_666 2_666 ?
O1 Cu1 N1 168.96(3) . 2_666 ?
O6 Cu1 N1 89.68(3) 2_666 2_666 ?
O9A Cu1 N1 85.63(3) 2_666 2_666 ?
O1 Cu1 O1 83.48(3) . 2_666 ?
O6 Cu1 O1 122.33(3) 2_666 2_666 ?
O9A Cu1 O1 102.40(3) 2_666 2_666 ?
N1 Cu1 O1 85.49(3) 2_666 2_666 ?
O1 Cu1 Cu1 44.378(19) . 2_666 ?
O6 Cu1 Cu1 116.20(2) 2_666 2_666 ?
O9A Cu1 Cu1 103.28(2) 2_666 2_666 ?
N1 Cu1 Cu1 124.59(2) 2_666 2_666 ?
O1 Cu1 Cu1 39.100(17) 2_666 2_666 ?
O1 Cu1 Na2 73.79(2) . 2_666 ?
O6 Cu1 Na2 37.97(2) 2_666 2_666 ?
O9A Cu1 Na2 106.41(3) 2_666 2_666 ?
N1 Cu1 Na2 115.78(2) 2_666 2_666 ?
O1 Cu1 Na2 145.06(2) 2_666 2_666 ?
Cu1 Cu1 Na2 113.569(9) 2_666 2_666 ?
O1 Ni1 O6 95.88(3) . 2_666 ?
O1 Ni1 N1 168.96(3) . 2_666 ?
O6 Ni1 N1 89.68(3) 2_666 2_666 ?
O1 Ni1 O9B 96.9(4) . 2_666 ?
O6 Ni1 O9B 114.4(5) 2_666 2_666 ?
N1 Ni1 O9B 89.4(4) 2_666 2_666 ?
O1 Ni1 O1 83.48(3) . 2_666 ?
O6 Ni1 O1 122.33(3) 2_666 2_666 ?
N1 Ni1 O1 85.49(3) 2_666 2_666 ?
O12 Na1 O11 94.23(4) . . ?
O12 Na1 O2 145.76(4) . . ?
O11 Na1 O2 119.76(4) . . ?
O12 Na1 O13B 100.74(17) . . ?
O11 Na1 O13B 91.73(17) . . ?
O2 Na1 O13B 83.44(8) . . ?
O12 Na1 O10 88.13(4) . . ?
O11 Na1 O10 96.43(4) . . ?
O2 Na1 O10 84.28(3) . . ?
O13B Na1 O10 167.49(7) . . ?
O12 Na1 O13A 89.10(4) . . ?
O11 Na1 O13A 106.47(4) . . ?
O2 Na1 O13A 85.28(3) . . ?
O10 Na1 O13A 157.07(4) . . ?
O12 Na1 O16 60.83(4) . 2_666 ?
O11 Na1 O16 152.78(4) . 2_666 ?
O2 Na1 O16 85.03(3) . 2_666 ?
O10 Na1 O16 73.56(3) . 2_666 ?
O13A Na1 O16 85.24(4) . 2_666 ?
O12 Na1 Na2 128.26(3) . 1_655 ?
O11 Na1 Na2 116.40(3) . 1_655 ?
O2 Na1 Na2 41.723(18) . 1_655 ?
O10 Na1 Na2 125.06(3) . 1_655 ?
O13A Na1 Na2 44.22(3) . 1_655 ?
O16 Na1 Na2 89.30(2) 2_666 1_655 ?
O12 Na1 Na2 103.42(3) . 2_666 ?
O11 Na1 Na2 159.99(3) . 2_666 ?
O2 Na1 Na2 42.39(2) . 2_666 ?
O10 Na1 Na2 75.08(3) . 2_666 ?
O13A Na1 Na2 83.46(3) . 2_666 ?
O16 Na1 Na2 42.63(2) 2_666 2_666 ?
Na2 Na1 Na2 58.870(14) 1_655 2_666 ?
O6 Na2 O2 176.86(3) . 1_455 ?
O6 Na2 O13B 96.41(15) . 1_455 ?
O2 Na2 O13B 82.91(15) 1_455 1_455 ?
O6 Na2 O2 90.75(3) . 2_666 ?
O2 Na2 O2 86.50(3) 1_455 2_666 ?
O6 Na2 O13A 94.80(3) . 1_455 ?
O2 Na2 O13A 83.62(3) 1_455 1_455 ?
O2 Na2 O13A 88.54(4) 2_666 1_455 ?
O6 Na2 O16 84.21(3) . . ?
O2 Na2 O16 97.56(3) 1_455 . ?
O13B Na2 O16 158.6(2) 1_455 . ?
O2 Na2 O16 95.37(3) 2_666 . ?
O13A Na2 O16 175.97(5) 1_455 . ?
O6 Na2 O17 93.60(3) . . ?
O2 Na2 O17 89.28(3) 1_455 . ?
O13B Na2 O17 78.4(2) 1_455 . ?
O2 Na2 O17 173.43(3) 2_666 . ?
O13A Na2 O17 96.00(4) 1_455 . ?
O16 Na2 O17 80.18(4) . . ?
O6 Na2 P1 159.86(2) . 1_455 ?
O2 Na2 P1 22.923(17) 1_455 1_455 ?
O2 Na2 P1 99.67(2) 2_666 1_455 ?
O13A Na2 P1 102.59(3) 1_455 1_455 ?
O16 Na2 P1 77.73(2) . 1_455 ?
O17 Na2 P1 74.74(3) . 1_455 ?
O6 Na2 Na2 132.97(3) . 2_566 ?
O2 Na2 Na2 44.258(19) 1_455 2_566 ?
O2 Na2 Na2 42.245(18) 2_666 2_566 ?
O13A Na2 Na2 84.68(3) 1_455 2_566 ?
O16 Na2 Na2 98.86(3) . 2_566 ?
O17 Na2 Na2 133.32(3) . 2_566 ?
P1 Na2 Na2 59.805(12) 1_455 2_566 ?
O6 Na2 Na1 137.07(2) . 1_455 ?
O2 Na2 Na1 41.703(19) 1_455 1_455 ?
O2 Na2 Na1 92.42(2) 2_666 1_455 ?
O13A Na2 Na1 42.56(3) 1_455 1_455 ?
O16 Na2 Na1 137.89(3) . 1_455 ?
O17 Na2 Na1 87.77(3) . 1_455 ?
P1 Na2 Na1 60.166(11) 1_455 1_455 ?
Na2 Na2 Na1 61.744(15) 2_566 1_455 ?
O6 Na2 Cu1 30.576(17) . 2_666 ?
O2 Na2 Cu1 146.71(2) 1_455 2_666 ?
O2 Na2 Cu1 76.102(18) 2_666 2_666 ?
O13A Na2 Cu1 68.00(3) 1_455 2_666 ?
O16 Na2 Cu1 111.98(2) . 2_666 ?
O17 Na2 Cu1 110.00(3) . 2_666 ?
P1 Na2 Cu1 169.530(15) 1_455 2_666 ?
Na2 Na2 Cu1 113.270(18) 2_566 2_666 ?
Na1 Na2 Cu1 110.063(14) 1_455 2_666 ?
O6 Na2 Na1 86.97(2) . 2_666 ?
O2 Na2 Na1 91.92(2) 1_455 2_666 ?
O2 Na2 Na1 40.484(19) 2_666 2_666 ?
O13A Na2 Na1 129.02(4) 1_455 2_666 ?
O16 Na2 Na1 54.89(3) . 2_666 ?
O17 Na2 Na1 134.82(3) . 2_666 ?
P1 Na2 Na1 89.845(13) 1_455 2_666 ?
Na2 Na2 Na1 59.385(14) 2_566 2_666 ?
Na1 Na2 Na1 121.129(14) 1_455 2_666 ?
Cu1 Na2 Na1 92.794(12) 2_666 2_666 ?
O6 Na2 H17 101.6(6) . . ?
O2 Na2 H17 80.5(6) 1_455 . ?
O13B Na2 H17 145.9(6) 1_455 . ?
O2 Na2 H17 102.4(6) 2_666 . ?
O13A Na2 H17 160.0(6) 1_455 . ?
O16 Na2 H17 19.0(6) . . ?
O17 Na2 H17 71.9(6) . . ?
P1 Na2 H17 59.4(6) 1_455 . ?
Na2 Na2 H17 92.2(6) 2_566 . ?
Na1 Na2 H17 119.3(6) 1_455 . ?
Cu1 Na2 H17 130.6(6) 2_666 . ?
Na1 Na2 H17 63.9(6) 2_666 . ?
O6 Na2 H23B 89.97(2) . 1_455 ?
O2 Na2 H23B 89.24(2) 1_455 1_455 ?
O13B Na2 H23B 6.72(16) 1_455 1_455 ?
O2 Na2 H23B 104.30(3) 2_666 1_455 ?
O13A Na2 H23B 16.42(3) 1_455 1_455 ?
O16 Na2 H23B 159.55(4) . 1_455 ?
O17 Na2 H23B 80.65(3) . 1_455 ?
P1 Na2 H23B 103.903(18) 1_455 1_455 ?
Na2 Na2 H23B 99.43(2) 2_566 1_455 ?
Na1 Na2 H23B 47.898(14) 1_455 1_455 ?
Cu1 Na2 H23B 68.479(14) 2_666 1_455 ?
Na1 Na2 H23B 144.51(2) 2_666 1_455 ?
H17 Na2 H23B 150.7(6) . 1_455 ?
O20 Na3 O19 91.25(4) . . ?
O20 Na3 O18 175.42(4) . . ?
O19 Na3 O18 84.19(4) . . ?
O20 Na3 O15 86.91(3) . . ?
O19 Na3 O15 173.06(5) . . ?
O18 Na3 O15 97.66(4) . . ?
O20 Na3 O18 91.86(4) . 2_557 ?
O19 Na3 O18 76.80(4) . 2_557 ?
O18 Na3 O18 87.53(4) . 2_557 ?
O15 Na3 O18 96.55(4) . 2_557 ?
O20 Na3 O17 90.38(4) . . ?
O19 Na3 O17 103.10(4) . . ?
O18 Na3 O17 90.23(4) . . ?
O15 Na3 O17 83.62(4) . . ?
O18 Na3 O17 177.76(4) 2_557 . ?
O20 Na3 Na3 134.78(4) . 2_557 ?
O19 Na3 Na3 76.75(3) . 2_557 ?
O18 Na3 Na3 44.44(3) . 2_557 ?
O15 Na3 Na3 99.86(3) . 2_557 ?
O18 Na3 Na3 43.08(3) 2_557 2_557 ?
O17 Na3 Na3 134.68(4) . 2_557 ?
O4 Na4 O14 166.53(4) . . ?
O4 Na4 O10 89.34(3) . 1_545 ?
O14 Na4 O10 88.73(3) . 1_545 ?
O4 Na4 O4 93.29(3) . 2_656 ?
O14 Na4 O4 99.65(3) . 2_656 ?
O10 Na4 O4 82.12(3) 1_545 2_656 ?
O4 Na4 O16 92.21(3) . . ?
O14 Na4 O16 90.58(3) . . ?
O10 Na4 O16 176.14(4) 1_545 . ?
O4 Na4 O16 94.25(3) 2_656 . ?
O4 Na4 O15 89.71(3) . . ?
O14 Na4 O15 76.86(3) . . ?
O10 Na4 O15 86.04(3) 1_545 . ?
O4 Na4 O15 167.74(3) 2_656 . ?
O16 Na4 O15 97.50(4) . . ?
O4 Na4 P2 23.602(18) . . ?
O14 Na4 P2 147.02(3) . . ?
O10 Na4 P2 106.58(3) 1_545 . ?
O4 Na4 P2 111.09(2) 2_656 . ?
O16 Na4 P2 75.92(3) . . ?
O15 Na4 P2 75.33(2) . . ?
O4 Na4 Na4 48.55(2) . 2_656 ?
O14 Na4 Na4 144.24(3) . 2_656 ?
O10 Na4 Na4 83.62(3) 1_545 2_656 ?
O4 Na4 Na4 44.74(2) 2_656 2_656 ?
O16 Na4 Na4 94.75(3) . 2_656 ?
O15 Na4 Na4 136.89(3) . 2_656 ?
P2 Na4 Na4 67.923(15) . 2_656 ?
O4 Na4 H14 71.4(5) . . ?
O14 Na4 H14 95.3(5) . . ?
O10 Na4 H14 90.3(4) 1_545 . ?
O4 Na4 H14 163.1(5) 2_656 . ?
O16 Na4 H14 93.6(4) . . ?
O15 Na4 H14 18.8(5) . . ?
P2 Na4 H14 56.6(5) . . ?
Na4 Na4 H14 119.6(5) 2_656 . ?
O4 Na4 H15 151.9(4) . . ?
O14 Na4 H15 17.9(4) . . ?
O10 Na4 H15 73.1(4) 1_545 . ?
O4 Na4 H15 105.4(4) 2_656 . ?
O16 Na4 H15 106.8(4) . . ?
O15 Na4 H15 67.9(4) . . ?
P2 Na4 H15 143.2(4) . . ?
Na4 Na4 H15 145.2(4) 2_656 . ?
H14 Na4 H15 86.6(6) . . ?
O4 Na4 H18 101.7(4) . . ?
O14 Na4 H18 84.9(4) . . ?
O10 Na4 H18 157.3(5) 1_545 . ?
O4 Na4 H18 77.5(5) 2_656 . ?
O16 Na4 H18 18.9(5) . . ?
O15 Na4 H18 113.5(5) . . ?
P2 Na4 H18 90.2(4) . . ?
Na4 Na4 H18 88.9(4) 2_656 . ?
H14 Na4 H18 112.0(6) . . ?
H15 Na4 H18 102.7(6) . . ?

loop_
_geom_bond_atom_site_label_1
_geom_bond_atom_site_label_2
_geom_bond_distance
_geom_bond_site_symmetry_2
_geom_bond_publ_flag
C1 N1 1.4916(11) . ?
C1 P1 1.8295(9) . ?
C1 H1 0.958(14) . ?
C1 H2 0.938(14) . ?
C2 N1 1.4879(11) . ?
C2 P2 1.8236(9) . ?
C2 H3 0.957(15) . ?
C2 H4 0.985(14) . ?
C3 N1 1.4908(11) . ?
C3 P3 1.8446(9) . ?
C3 H5 0.977(13) . ?
C3 H6 0.974(15) . ?
N1 Cu1 2.0218(7) 2_666 ?
O1 P1 1.5450(7) . ?
O1 Ni1 1.9397(6) . ?
O1 Cu1 1.9397(6) . ?
O1 Cu1 2.1511(6) 2_666 ?
O2 P1 1.5055(7) . ?
O2 Na1 2.3913(8) . ?
O2 Na2 2.3923(8) 1_655 ?
O2 Na2 2.4833(8) 2_666 ?
O3 P1 1.5174(7) . ?
O4 P2 1.5109(7) . ?
O4 Na4 2.3549(8) . ?
O4 Na4 2.5077(9) 2_656 ?
O5 P2 1.5162(7) . ?
O6 P2 1.5459(7) . ?
O6 Cu1 1.9767(6) 2_666 ?
O6 Na2 2.3909(8) . ?
O10 Na1 2.4036(9) . ?
O10 Na4 2.4490(9) 1_565 ?
O10 H7 0.71(2) . ?
O10 H8 0.82(2) . ?
O11 Na1 2.3510(11) . ?
O11 H21 0.850(2) . ?
O11 H22A 0.850(2) . ?
O11 H22B 0.850(2) . ?
O12 Na1 2.3127(11) . ?
O12 H9 0.853(19) . ?
O12 H10 0.82(2) . ?
O7A P3 1.5140(8) . ?
O8A P3 1.5087(8) . ?
O9A P3 1.5478(8) . ?
O9A Cu1 2.0101(7) 2_666 ?
O13A Na1 2.4189(11) . ?
O13A Na2 2.4944(12) 1_655 ?
O13A H24A 0.8655(11) . ?
O13A H23A 0.8781(14) . ?
O9B P3 1.488(13) . ?
O7B P3 1.525(14) . ?
O8B P3 1.474(15) . ?
O13B Na1 2.397(7) . ?
O13B Na2 2.421(2) 1_655 ?
O13B H24B 0.850(2) . ?
O13B H23B 0.851(2) . ?
O14 Na4 2.3664(9) . ?
O14 H15 0.84(2) . ?
O14 H16 0.84(2) . ?
O15 Na3 2.4755(11) . ?
O15 Na4 2.6083(11) . ?
O15 H13 0.81(2) . ?
O15 H14 0.86(2) . ?
O16 Na2 2.4968(11) . ?
O16 Na4 2.5247(11) . ?
O16 Na1 3.0157(12) 2_666 ?
O16 H17 0.83(3) . ?
O16 H18 0.86(2) . ?
O17 Na2 2.5814(12) . ?
O17 Na3 2.6238(13) . ?
O17 H27 0.812(19) . ?
O17 H28 0.80(2) . ?
O18 Na3 2.4303(12) . ?
O18 Na3 2.4913(12) 2_557 ?
O18 H19 0.86(2) . ?
O18 H20 0.72(2) . ?
O19 Na3 2.3974(12) . ?
O19 H25 0.83(3) . ?
O19 H26 0.80(3) . ?
O20 Na3 2.3784(10) . ?
O20 H11 0.793(19) . ?
O20 H12 0.89(2) . ?
O21 H29 0.850(2) . ?
O21 H30A 0.851(2) . ?
O21 H30B 0.850(2) . ?
O22 H31 0.850(2) . ?
O22 H32A 0.850(2) . ?
O22 H32B 0.850(2) . ?
P1 Na2 3.3858(5) 1_655 ?
P2 Na4 3.3385(5) . ?
Cu1 Cu1 3.0557(2) 2_666 ?
Cu1 Na2 3.6167(4) 2_666 ?
Na1 Na2 3.5709(6) 1_655 ?
Na1 Na2 3.6548(7) 2_666 ?
Na2 Na2 3.5517(9) 2_566 ?
Na2 H17 2.54(3) . ?
Na2 H23B 1.6022(4) 1_455 ?
Na3 Na3 3.5546(11) 2_557 ?
Na4 Na4 3.3402(9) 2_656 ?
Na4 H14 2.63(2) . ?
Na4 H15 2.67(2) . ?
Na4 H18 2.657(19) . ?

loop_
_geom_hbond_atom_site_label_D
_geom_hbond_atom_site_label_H
_geom_hbond_atom_site_label_A
_geom_hbond_distance_DH
_geom_hbond_distance_HA
_geom_hbond_distance_DA
_geom_hbond_angle_DHA
_geom_hbond_site_symmetry_A
_geom_hbond_publ_flag
O13A^a H24A^a O7A^a 0.8655(11) 1.9909(11) 2.8523(15) 173.37(10) 1_655 yes
O13A^a H23A^a O3 0.8781(14) 2.5419(8) 3.3676(16) 156.96(7) 2_766 yes
O13B^b H24B^b O9B^b 0.850(2) 2.24(3) 2.901(19) 134(3) 1_655 yes
C1 H1 O8B^b 0.958(14) 2.39(2) 3.212(16) 143.2(11) . yes
C2 H4 O3 0.985(14) 2.510(14) 3.3309(12) 140.6(11) . yes
C2 H3 O19 0.957(15) 2.435(15) 3.2832(14) 147.6(12) 1_655 yes
O10 H7 O9A^a 0.71(2) 2.12(2) 2.8306(13) 170(2) . yes
O10 H7 O8B^b 0.71(2) 2.42(3) 2.910(19) 128(2) . yes
O20 H12 O14 0.89(2) 1.88(2) 2.7636(12) 175.5(18) . yes
O10 H8 O6 0.82(2) 2.09(2) 2.9132(11) 178(2) 2_666 yes
O12 H9 O4 0.853(19) 1.901(19) 2.7263(12) 162.5(17) 1_565 yes
O20 H11 O3 0.793(19) 2.040(19) 2.8285(12) 172.7(18) 1_455 yes
O12 H10 O20 0.82(2) 2.00(2) 2.8170(13) 172(2) 1_665 yes
O14 H16 O3 0.84(2) 1.86(2) 2.6896(11) 169.4(18) 2_656 yes
O16 H17 O3 0.83(3) 1.92(3) 2.7307(11) 165(2) 1_455 yes
O15 H14 O5 0.86(2) 1.94(2) 2.7666(12) 161.7(19) . yes
O16 H18 O12 0.86(2) 1.92(2) 2.7648(17) 165.7(19) 2_666 yes
O11 H21 O8A^a 0.850(2) 1.892(5) 2.7256(13) 166.2(18) . yes
O11 H21 O8B^b 0.850(2) 1.849(18) 2.623(15) 150.6(19) . yes
O14 H15 O9A^a 0.84(2) 1.94(2) 2.7600(11) 165.3(19) 1_545 yes
O14 H15 O9B^b 0.84(2) 2.03(2) 2.850(13) 165(2) 1_545 yes
O18 H20 O21 0.72(2) 2.34(2) 3.0422(17) 165(2) . yes
O18 H19 O7A^a 0.86(2) 1.89(2) 2.7552(13) 179.0(19) 2_567 yes
O18 H19 O7B^b 0.86(2) 1.87(3) 2.694(14) 158.5(18) 2_567 yes
O15 H13 O8A^a 0.81(2) 2.22(2) 3.0246(14) 168.1(19) 1_545 yes
O15 H13 O8B^b 0.81(2) 2.14(3) 2.917(16) 159(2) 1_545 yes
O11 H22A O21 0.850(2) 2.009(4) 2.8537(15) 172(2) 2_667 yes
O19 H26 O8A^a 0.80(3) 1.94(3) 2.7193(14) 166(3) 2_567 yes
O19 H26 O8B^b 0.80(3) 2.51(4) 3.273(18) 161(3) 2_567 yes
O17 H28 O5 0.80(2) 1.94(2) 2.7208(13) 163(2) . yes
O17 H27 O22 0.812(19) 2.02(2) 2.8301(17) 176(2) 2_567 yes
O19 H25 O21 0.83(3) 2.48(3) 3.3015(19) 168(3) 2_557 yes
O21 H30A O21 0.851(2) 2.064(8) 2.898(3) 166(3) 2_657 yes
O21 H29 O5 0.850(2) 1.931(8) 2.7564(13) 163(2) . yes
O22 H31 O7A^a 0.850(2) 1.833(3) 2.6791(14) 173.1(19) . yes
O22 H31 O7B^b 0.850(2) 1.606(17) 2.423(16) 160(2) . yes
O22 H32A O11 0.850(2) 1.999(11) 2.7704(15) 151(2) 2_667 yes
